data_1560570
loop_
_publ_author_name
'Mesbah, Adel'
'Clavier, Nicolas'
'Elkaim, Erik'
'Szenknect, St\'ephanie'
'Dacheux, Nicolas'

_publ_section_title
;
 In pursuit of the rhabdophane crystal structure: from the hydrated
 monoclinic LnPO 4 .0.667H 2 O to the hexagonal LnPO 4 (Ln = Nd, Sm, Gd,
 Eu and Dy)
;
_journal_name_full 'Journal of Solid State Chemistry'
_journal_page_first 221
_journal_page_last 227
_journal_paper_doi 10.1016/j.jssc.2017.03.004
_journal_volume 249
_journal_year 2017
_chemical_formula_moiety 'O4.5 P1 Sm1'
_chemical_formula_structural 'O4.50 P1 Sm1'
_chemical_formula_sum 'O4.5 P Sm'
_chemical_formula_weight 254.34
_chemical_name_common 'hydrated rhabdophane'
_space_group_IT_number 5
_space_group_name_Hall 'C 2y'
_space_group_name_H-M_alt 'C 1 2 1'
_symmetry_cell_setting monoclinic
_symmetry_space_group_name_Hall 'C 2y'
_symmetry_space_group_name_H-M 'C 1 2 1'
_cell_angle_alpha 90.00000
_cell_angle_beta 133.74084(8)
_cell_angle_gamma 90.00000
_cell_formula_units_Z 12
_cell_length_a 17.62646(4)
_cell_length_b 6.970438(16)
_cell_length_c 12.11419(3)
_cell_measurement_temperature 433
_cell_volume 1075.331(5)
_computing_molecular_graphics CRYSTALMAKER
_computing_publication_material WINWORD
_computing_structure_refinement FULLPROF
_computing_structure_solution EXPO
_diffrn_ambient_temperature 433
_diffrn_measurement_device_type 'cristal beamline, Soleil, France'
_diffrn_radiation_type synchrotron
_diffrn_radiation_wavelength 0.584030
_diffrn_source Synchrotron
_pd_char_colour white
_pd_instr_location ' ?'
_pd_meas_2theta_range_inc 0.002000
_pd_meas_2theta_range_max 49.99800
_pd_meas_2theta_range_min 0.00600
_pd_meas_number_of_points 24997
_pd_proc_2theta_range_inc 0.002000
_pd_proc_2theta_range_max 50.0028
_pd_proc_2theta_range_min 0.0108
_pd_proc_ls_pref_orient_corr ' ?'
_pd_proc_ls_prof_R_factor 10.3199
_pd_proc_ls_prof_wR_expected 8.9782
_pd_proc_ls_prof_wR_factor 13.4482
_pd_proc_wavelength 0.584030
_pd_spec_mounting ' ?'
_refine_ls_number_parameters 81
_refine_ls_number_reflns 1891
_refine_ls_number_restraints 12
_refine_ls_R_I_factor 6.2922
_cod_data_source_file JSSC-2017-249-221.cif
_cod_data_source_block AM1
_cod_depositor_comments
;
The following automatic conversions were performed:

data item '_symmetry_cell_setting' value 'Monoclinic' was changed to
'monoclinic' in accordance with the built-in table derived from the
CIF Core dictionary named 'cif_core.dic' version 2.4.5 last updated
on 2014-11-21.

Automatic conversion script
Id: cif_fix_values 8369 2020-08-20 11:38:08Z andrius 
;
_cod_original_cell_volume 1075.331(4)
_cod_original_sg_symbol_H-M 'C 2'
_cod_original_formula_sum 'O4.5 P1 Sm1'
_cod_database_code 1560570
_pd_proc_ls_prof_cr_factor 15.7203
_pd_proc_ls_prof_cwr_factor 18.2299
_pd_proc_ls_prof_cwr_expected 12.1705
_pd_proc_ls_prof_chi2 2.2437
_pd_proc_ls_prof_echi2 2.3166

loop_
_symmetry_equiv_pos_as_xyz
x,y,z
-x,y,-z
x+1/2,y+1/2,z
-x+1/2,y+1/2,-z

loop_
_atom_site_label
_atom_site_fract_x
_atom_site_fract_y
_atom_site_fract_z
_atom_site_U_iso_or_equiv
_atom_site_occupancy
_atom_site_adp_type
_atom_site_type_symbol
Sm1 0.33407(13) 0.3068(14) 0.09570(19) 0.0048(4) 1.00000 Uiso Sm
Sm2 0.16531(14) 0.3458(14) 0.38720(20) 0.0050(4) 1.00000 Uiso Sm
Sm3 0.00000 0.5153(14) 0.50000 0.0055(6) 1.00000 Uiso Sm
Sm4 0.00000 0.0116(14) 0.00000 0.0079(6) 1.00000 Uiso Sm
P1 0.4122(3) 0.8266(6) 0.1373(4) 0.0087(19) 1.00000 Uiso P
P2 0.2475(3) 0.0136(6) 0.2468(5) 0.0047(18) 1.00000 Uiso P
P3 0.5810(3) 0.3442(6) 0.3568(4) 0.0048(19) 1.00000 Uiso P
O1 0.0067(11) 0.393(3) 0.6959(9) 0.0163(10) 1.00000 Uiso O
O2 0.4829(12) 0.759(3) 0.114(2) 0.0163(10) 1.00000 Uiso O
O3 0.3527(13) 0.6548(17) 0.126(2) 0.0163(10) 1.00000 Uiso O
O4 0.8311(11) 0.480(2) 0.0220(16) 0.0163(10) 1.00000 Uiso O
O5 0.1659(12) 0.130(2) 0.230(2) 0.0163(10) 1.00000 Uiso O
O6 0.1791(12) 0.389(2) 0.6086(13) 0.0163(10) 1.00000 Uiso O
O7 0.3315(12) 0.137(3) 0.273(2) 0.0163(10) 1.00000 Uiso O
O8 0.3404(12) 0.1840(19) 0.592(2) 0.0163(10) 1.00000 Uiso O
O9 0.1435(12) 0.0255(16) 0.4497(18) 0.0163(10) 1.00000 Uiso O
O10 0.5104(11) 0.360(3) 0.1836(6) 0.0163(10) 1.00000 Uiso O
O11 0.5105(12) 0.285(3) 0.383(2) 0.0163(10) 1.00000 Uiso O
O12 0.6801(12) 0.381(2) 0.1065(14) 0.0163(10) 1.00000 Uiso O
Ow1 0.00000 0.15920 0.50000 0.0163(10) 1.0000 Uiso O
Ow2 0.1889(14) 0.526(3) 0.238(2) 0.0163(10) 1.00000 Uiso O

loop_
_atom_type_symbol
_atom_type_scat_Cromer_Mann_a1
_atom_type_scat_Cromer_Mann_b1
_atom_type_scat_Cromer_Mann_a2
_atom_type_scat_Cromer_Mann_b2
_atom_type_scat_Cromer_Mann_a3
_atom_type_scat_Cromer_Mann_b3
_atom_type_scat_Cromer_Mann_a4
_atom_type_scat_Cromer_Mann_b4
_atom_type_scat_Cromer_Mann_c
_atom_type_scat_dispersion_real
_atom_type_scat_dispersion_imag
_atom_type_scat_source
sm 24.00420 2.47274 19.42580 0.19645 13.43960 14.39960 2.89604 128.00700 2.20963 -0.79800 2.28100 International_Tables_for_Crystallography_Vol.C(1991)_Tables_6.1.1.4_and_6.1.1.5
p 6.43450 1.90670 4.17910 27.15700 1.78000 0.52600 1.49080 68.16450 1.11490 0.05500 0.05800 International_Tables_for_Crystallography_Vol.C(1991)_Tables_6.1.1.4_and_6.1.1.5
o 3.04850 13.27710 2.28680 5.70110 1.54630 0.32390 0.86700 32.90890 0.25080 0.00300 0.00400 International_Tables_for_Crystallography_Vol.C(1991)_Tables_6.1.1.4_and_6.1.1.5

loop_
_geom_angle_atom_site_label_1
_geom_angle_atom_site_label_2
_geom_angle_atom_site_label_3
_geom_angle
_geom_angle_site_symmetry_1
_geom_angle_site_symmetry_3
O3 Sm1 O3 119.7(8) 1_555 4_545
O3 Sm1 O4 65.6(8) 1_555 2_655
O3 Sm1 O4 162.1(11) 1_555 3_445
O3 Sm1 O7 115.2(14) 1_555 1_555
O3 Sm1 O10 78.0(10) 1_555 1_555
O3 Sm1 O11 86.9(8) 1_555 1_555
O3 Sm1 O12 81.0(11) 1_555 2_655
O3 Sm1 O4 58.0(7) 4_545 2_655
O3 Sm1 O4 63.6(8) 4_545 3_445
O3 Sm1 O7 86.1(11) 4_545 1_555
O3 Sm1 O10 142.8(12) 4_545 1_555
O3 Sm1 O11 146.2(9) 4_545 1_555
O3 Sm1 O12 82.4(12) 4_545 2_655
O4 Sm1 O4 121.5(11) 2_655 3_445
O4 Sm1 O7 90.7(10) 2_655 1_555
O4 Sm1 O10 141.3(13) 2_655 1_555
O4 Sm1 O11 129.2(9) 2_655 1_555
O4 Sm1 O12 93.3(14) 2_655 2_655
O4 Sm1 O7 82.1(13) 3_445 1_555
O4 Sm1 O10 90.0(10) 3_445 1_555
O4 Sm1 O11 97.9(9) 3_445 1_555
O4 Sm1 O12 82.1(10) 3_445 2_655
O7 Sm1 O10 117.4(15) 1_555 1_555
O7 Sm1 O11 62.4(10) 1_555 1_555
O7 Sm1 O12 163.5(18) 1_555 2_655
O10 Sm1 O11 57.5(9) 1_555 1_555
O10 Sm1 O12 67.5(8) 1_555 2_655
O11 Sm1 O12 125.0(12) 1_555 2_655
O1 Sm2 O2 55.3(9) 2_556 3_445
O1 Sm2 O5 115.6(15) 2_556 1_555
O1 Sm2 O6 66.9(7) 2_556 1_555
O1 Sm2 O8 141.5(12) 2_556 1_555
O1 Sm2 O8 77.4(10) 2_556 4_556
O1 Sm2 O9 80.7(9) 2_556 1_555
O1 Sm2 O9 141.1(12) 2_556 4_556
O1 Sm2 Ow2 114.6(17) 2_556 1_555
O2 Sm2 O5 62.4(9) 3_445 1_555
O2 Sm2 O6 119.8(11) 3_445 1_555
O2 Sm2 O8 137.2(9) 3_445 1_555
O2 Sm2 O8 104.8(10) 3_445 4_556
O2 Sm2 O9 82.2(9) 3_445 1_555
O2 Sm2 O9 146.0(9) 3_445 4_556
O2 Sm2 Ow2 82.7(12) 3_445 1_555
O5 Sm2 O6 148.4(17) 1_555 1_555
O5 Sm2 O8 80.2(10) 1_555 1_555
O5 Sm2 O8 135.9(14) 1_555 4_556
O5 Sm2 O9 76.5(13) 1_555 1_555
O5 Sm2 O9 100.2(9) 1_555 4_556
O5 Sm2 Ow2 69.3(11) 1_555 1_555
O6 Sm2 O8 81.7(12) 1_555 1_555
O6 Sm2 O8 75.6(10) 1_555 4_556
O6 Sm2 O9 72.8(9) 1_555 1_555
O6 Sm2 O9 90.7(12) 1_555 4_556
O6 Sm2 Ow2 140.7(18) 1_555 1_555
O8 Sm2 O8 116.8(9) 1_555 4_556
O8 Sm2 O9 68.8(9) 1_555 1_555
O8 Sm2 O9 56.0(6) 1_555 4_556
O8 Sm2 Ow2 103.7(12) 1_555 1_555
O8 Sm2 O9 146.6(10) 4_556 1_555
O8 Sm2 O9 66.1(8) 4_556 4_556
O8 Sm2 Ow2 67.2(13) 4_556 1_555
O9 Sm2 O9 124.2(11) 1_555 4_556
O9 Sm2 Ow2 145.8(17) 1_555 1_555
O9 Sm2 Ow2 63.4(9) 4_556 1_555
O1 Sm3 O1 139.2(12) 1_555 2_556
O1 Sm3 O6 99.4(13) 1_555 1_555
O1 Sm3 O6 66.4(7) 1_555 2_556
O1 Sm3 O7 115.1(11) 1_555 3_455
O1 Sm3 O7 79.7(11) 1_555 4_556
O1 Sm3 O11 149.4(16) 1_555 3_455
O1 Sm3 O11 71.1(11) 1_555 4_556
O1 Sm3 Ow1 69.6(7) 1_555 1_555
O1 Sm3 O6 66.4(7) 2_556 1_555
O1 Sm3 O6 99.4(13) 2_556 2_556
O1 Sm3 O7 79.7(11) 2_556 3_455
O1 Sm3 O7 115.1(11) 2_556 4_556
O1 Sm3 O11 71.1(11) 2_556 3_455
O1 Sm3 O11 149.4(16) 2_556 4_556
O1 Sm3 Ow1 69.6(7) 2_556 1_555
O6 Sm3 O6 140.3(13) 1_555 2_556
O6 Sm3 O7 143.7(11) 1_555 3_455
O6 Sm3 O7 55.5(9) 1_555 4_556
O6 Sm3 O11 90.1(10) 1_555 3_455
O6 Sm3 O11 121.5(15) 1_555 4_556
O6 Sm3 Ow1 70.2(7) 1_555 1_555
O6 Sm3 O7 55.5(9) 2_556 3_455
O6 Sm3 O7 143.7(11) 2_556 4_556
O6 Sm3 O11 121.5(15) 2_556 3_455
O6 Sm3 O11 90.1(10) 2_556 4_556
O6 Sm3 Ow1 70.2(7) 2_556 1_555
O7 Sm3 O7 138.8(9) 3_455 4_556
O7 Sm3 O11 66.1(10) 3_455 3_455
O7 Sm3 O11 82.1(11) 3_455 4_556
O7 Sm3 Ow1 110.6(8) 3_455 1_555
O7 Sm3 O11 82.1(11) 4_556 3_455
O7 Sm3 O11 66.1(10) 4_556 4_556
O7 Sm3 Ow1 110.6(8) 4_556 1_555
O11 Sm3 O11 79.1(15) 3_455 4_556
O11 Sm3 Ow1 140.5(12) 3_455 1_555
O11 Sm3 Ow1 140.5(12) 4_556 1_555
O2 Sm4 O2 85.9(16) 3_445 4_545
O2 Sm4 O5 67.3(11) 3_445 1_555
O2 Sm4 O5 83.2(11) 3_445 2_555
O2 Sm4 O10 74.5(11) 3_445 3_445
O2 Sm4 O10 157.7(17) 3_445 4_545
O2 Sm4 O12 124.5(15) 3_445 3_445
O2 Sm4 O12 86.6(10) 3_445 4_545
O2 Sm4 O5 83.2(11) 4_545 1_555
O2 Sm4 O5 67.3(11) 4_545 2_555
O2 Sm4 O10 157.7(17) 4_545 3_445
O2 Sm4 O10 74.5(11) 4_545 4_545
O2 Sm4 O12 86.6(10) 4_545 3_445
O2 Sm4 O12 124.5(15) 4_545 4_545
O5 Sm4 O5 139.7(9) 1_555 2_555
O5 Sm4 O10 79.7(10) 1_555 3_445
O5 Sm4 O10 119.3(10) 1_555 4_545
O5 Sm4 O12 57.3(8) 1_555 3_445
O5 Sm4 O12 141.2(11) 1_555 4_545
O5 Sm4 O10 119.3(10) 2_555 3_445
O5 Sm4 O10 79.7(10) 2_555 4_545
O5 Sm4 O12 141.2(11) 2_555 3_445
O5 Sm4 O12 57.3(8) 2_555 4_545
O10 Sm4 O10 126.6(11) 3_445 4_545
O10 Sm4 O12 95.9(12) 3_445 3_445
O10 Sm4 O12 65.6(7) 3_445 4_545
O10 Sm4 O12 65.6(7) 4_545 3_445
O10 Sm4 O12 95.9(12) 4_545 4_545
O12 Sm4 O12 139.5(13) 3_445 4_545
O1 P1 O2 102(2) 4_556 1_555
O1 P1 O3 108.1(15) 4_556 1_555
O1 P1 O4 114.9(11) 4_556 3_455
O2 P1 O3 110(3) 1_555 1_555
O2 P1 O4 114(2) 1_555 3_455
O3 P1 O4 108.2(16) 1_555 3_455
O5 P2 O6 115.0(16) 1_555 4_546
O5 P2 O7 114(3) 1_555 1_555
O5 P2 O12 104(2) 1_555 3_445
O6 P2 O7 99(2) 4_546 1_555
O6 P2 O12 108.6(12) 4_546 3_445
O7 P2 O12 117.4(18) 1_555 3_445
O8 P3 O9 108.2(15) 2_656 3_555
O8 P3 O10 104.9(13) 2_656 1_555
O8 P3 O11 111(3) 2_656 1_555
O9 P3 O10 115.8(12) 3_555 1_555
O9 P3 O11 110(2) 3_555 1_555
O10 P3 O11 107(2) 1_555 1_555
Sm2 O1 Sm3 115.4(6) 2_556 1_555
Sm2 O1 P1 105.1(6) 2_556 4_546
Sm2 O1 O2 65.9(10) 2_556 4_546
Sm2 O1 O3 118.2(10) 2_556 4_546
Sm2 O1 O4 119.6(8) 2_556 2_656
Sm2 O1 O6 57.7(7) 2_556 2_556
Sm2 O1 O11 100.1(11) 2_556 4_556
Sm2 O1 Ow1 104.8(6) 2_556 1_555
Sm3 O1 P1 139.5(7) 1_555 4_546
Sm3 O1 O2 176.9(16) 1_555 4_546
Sm3 O1 O3 115.2(10) 1_555 4_546
Sm3 O1 O4 117.9(9) 1_555 2_656
Sm3 O1 O6 59.4(7) 1_555 2_556
Sm3 O1 O11 54.3(9) 1_555 4_556
Sm3 O1 Ow1 55.8(6) 1_555 1_555
P1 O1 O6 157.2(8) 4_546 2_556
P1 O1 O11 121.3(13) 4_546 4_556
P1 O1 Ow1 113.2(6) 4_546 1_555
O2 O1 O3 62.1(13) 4_546 4_546
O2 O1 O4 62.4(11) 4_546 2_656
O2 O1 O6 121.1(12) 4_546 2_556
O2 O1 O11 128.6(17) 4_546 4_556
O2 O1 Ow1 121.4(14) 4_546 1_555
O3 O1 O4 58.8(7) 4_546 2_656
O3 O1 O6 134.7(9) 4_546 2_556
O3 O1 O11 138.2(12) 4_546 4_556
O3 O1 Ow1 77.3(8) 4_546 1_555
O4 O1 O6 166.5(8) 2_656 2_556
O4 O1 O11 89.0(10) 2_656 4_556
O4 O1 Ow1 127.8(8) 2_656 1_555
O6 O1 O11 78.9(9) 2_556 4_556
O6 O1 Ow1 63.1(6) 2_556 1_555
O11 O1 Ow1 109.9(10) 4_556 1_555
Sm2 O2 Sm4 111.4(8) 3_555 3_555
Sm2 O2 P1 98.0(11) 3_555 1_555
Sm2 O2 O1 58.8(9) 3_555 4_556
Sm2 O2 O3 111.4(12) 3_555 1_555
Sm2 O2 O4 114.0(8) 3_555 3_455
Sm2 O2 O5 55.0(9) 3_555 3_555
Sm2 O2 O10 92.4(9) 3_555 1_555
Sm4 O2 P1 141.7(13) 3_555 1_555
Sm4 O2 O1 154.5(14) 3_555 4_556
Sm4 O2 O3 108.4(16) 3_555 1_555
Sm4 O2 O4 134.4(13) 3_555 3_455
Sm4 O2 O5 57.1(9) 3_555 3_555
Sm4 O2 O10 52.7(9) 3_555 1_555
P1 O2 O5 149.4(18) 1_555 3_555
P1 O2 O10 103.9(16) 1_555 1_555
O1 O2 O3 61.1(13) 4_556 1_555
O1 O2 O4 62.9(10) 4_556 3_455
O1 O2 O5 111.9(16) 4_556 3_555
O1 O2 O10 102.4(14) 4_556 1_555
O3 O2 O4 58.7(12) 1_555 3_455
O3 O2 O5 134.7(18) 1_555 3_555
O3 O2 O10 71.0(13) 1_555 1_555
O4 O2 O5 163.3(15) 3_455 3_555
O4 O2 O10 128.6(13) 3_455 1_555
O5 O2 O10 67.3(11) 3_555 1_555
Sm1 O3 Sm1 107.6(6) 1_555 4_555
Sm1 O3 P1 143.3(10) 1_555 1_555
Sm1 O3 O1 138.2(11) 1_555 4_556
Sm1 O3 O2 108.2(13) 1_555 1_555
Sm1 O3 O4 58.1(7) 1_555 2_655
Sm1 O3 O4 150.5(10) 1_555 3_455
Sm1 O3 P1 94.1(8) 4_555 1_555
Sm1 O3 O1 114.2(7) 4_555 4_556
Sm1 O3 O2 111.9(12) 4_555 1_555
Sm1 O3 O4 54.5(7) 4_555 2_655
Sm1 O3 O4 58.2(7) 4_555 3_455
P1 O3 O4 148.3(14) 1_555 2_655
O1 O3 O2 56.8(12) 4_556 1_555
O1 O3 O4 154.9(12) 4_556 2_655
O1 O3 O4 62.8(8) 4_556 3_455
O2 O3 O4 145.7(17) 1_555 2_655
O2 O3 O4 62.1(12) 1_555 3_455
O4 O3 O4 112.6(12) 2_655 3_455
Sm1 O4 Sm1 112.5(7) 2_655 3_555
Sm1 O4 P1 99.6(7) 2_655 3_545
Sm1 O4 O1 115.3(7) 2_655 2_656
Sm1 O4 O2 114.2(11) 2_655 3_545
Sm1 O4 O3 56.2(7) 2_655 2_655
Sm1 O4 O3 63.8(7) 2_655 3_545
Sm1 O4 Ow2 102.3(13) 2_655 2_655
Sm1 O4 P1 123.1(8) 3_555 3_545
Sm1 O4 O1 90.6(8) 3_555 2_656
Sm1 O4 O2 130.4(12) 3_555 3_545
Sm1 O4 O3 61.9(8) 3_555 2_655
Sm1 O4 O3 135.2(9) 3_555 3_545
Sm1 O4 Ow2 104.3(13) 3_555 2_655
P1 O4 O3 149.0(11) 3_545 2_655
P1 O4 Ow2 113.3(15) 3_545 2_655
O1 O4 O2 54.6(9) 2_656 3_545
O1 O4 O3 135.3(10) 2_656 2_655
O1 O4 O3 58.4(7) 2_656 3_545
O1 O4 Ow2 130.2(12) 2_656 2_655
O2 O4 O3 167.2(14) 3_545 2_655
O2 O4 O3 59.2(12) 3_545 3_545
O2 O4 Ow2 81.3(12) 3_545 2_655
O3 O4 O3 116.4(10) 2_655 3_545
O3 O4 Ow2 92.3(15) 2_655 2_655
O3 O4 Ow2 120.3(16) 3_545 2_655
Sm2 O5 Sm4 117.5(7) 1_555 1_555
Sm2 O5 P2 137.1(12) 1_555 1_555
Sm2 O5 O2 62.6(9) 1_555 3_445
Sm2 O5 O6 112.5(11) 1_555 4_546
Sm2 O5 O7 116.5(15) 1_555 1_555
Sm2 O5 O12 171.1(13) 1_555 3_445
Sm2 O5 Ow2 55.8(10) 1_555 1_555
Sm4 O5 P2 104.5(10) 1_555 1_555
Sm4 O5 O2 55.7(9) 1_555 3_445
Sm4 O5 O6 117.2(7) 1_555 4_546
Sm4 O5 O7 122.8(11) 1_555 1_555
Sm4 O5 O12 66.3(9) 1_555 3_445
Sm4 O5 Ow2 114.5(10) 1_555 1_555
P2 O5 O2 160.1(17) 1_555 3_445
P2 O5 Ow2 114.7(15) 1_555 1_555
O2 O5 O6 152.6(13) 3_445 4_546
O2 O5 O7 153.8(17) 3_445 1_555
O2 O5 O12 121.9(16) 3_445 3_445
O2 O5 Ow2 77.0(12) 3_445 1_555
O6 O5 O7 53.6(11) 4_546 1_555
O6 O5 O12 59.7(9) 4_546 3_445
O6 O5 Ow2 124.4(12) 4_546 1_555
O7 O5 O12 63.4(12) 1_555 3_445
O7 O5 Ow2 81.8(13) 1_555 1_555
O12 O5 Ow2 131.3(14) 3_445 1_555
Sm2 O6 Sm3 108.1(7) 1_555 1_555
Sm2 O6 P2 131.4(8) 1_555 4_556
Sm2 O6 O1 55.3(7) 1_555 2_556
Sm2 O6 O5 98.9(9) 1_555 4_556
Sm2 O6 O7 138.3(15) 1_555 4_556
Sm2 O6 O9 52.5(7) 1_555 1_555
Sm2 O6 O12 137.4(9) 1_555 2_656
Sm2 O6 Ow1 100.1(6) 1_555 1_555
Sm3 O6 P2 99.0(7) 1_555 4_556
Sm3 O6 O1 54.2(6) 1_555 2_556
Sm3 O6 O5 116.2(9) 1_555 4_556
Sm3 O6 O7 58.3(9) 1_555 4_556
Sm3 O6 O9 108.8(9) 1_555 1_555
Sm3 O6 O12 114.0(7) 1_555 2_656
Sm3 O6 Ow1 53.1(6) 1_555 1_555
P2 O6 O1 143.4(7) 4_556 2_556
P2 O6 O9 148.6(11) 4_556 1_555
P2 O6 Ow1 128.3(6) 4_556 1_555
O1 O6 O5 131.2(8) 2_556 4_556
O1 O6 O7 106.8(12) 2_556 4_556
O1 O6 O9 67.6(7) 2_556 1_555
O1 O6 O12 167.0(7) 2_556 2_656
O1 O6 Ow1 59.3(6) 2_556 1_555
O5 O6 O7 63.1(12) 4_556 4_556
O5 O6 O9 132.9(9) 4_556 1_555
O5 O6 O12 56.6(9) 4_556 2_656
O5 O6 Ow1 160.5(9) 4_556 1_555
O7 O6 O9 163.2(15) 4_556 1_555
O7 O6 O12 65.9(10) 4_556 2_656
O7 O6 Ow1 99.3(11) 4_556 1_555
O9 O6 O12 116.0(10) 1_555 2_656
O9 O6 Ow1 64.0(8) 1_555 1_555
O12 O6 Ow1 110.0(7) 2_656 1_555
Sm1 O7 Sm3 114.2(8) 1_555 3_545
Sm1 O7 P2 132.6(12) 1_555 1_555
Sm1 O7 O5 121.9(15) 1_555 1_555
Sm1 O7 O6 160.5(14) 1_555 4_546
Sm1 O7 O11 61.3(10) 1_555 1_555
Sm1 O7 O12 106.0(11) 1_555 3_445
Sm3 O7 P2 106.8(10) 3_545 1_555
Sm3 O7 O5 123.5(11) 3_545 1_555
Sm3 O7 O6 66.3(10) 3_545 4_546
Sm3 O7 O11 57.5(9) 3_545 1_555
Sm3 O7 O12 115.6(8) 3_545 3_445
P2 O7 O11 164.2(17) 1_555 1_555
O5 O7 O6 63.3(12) 1_555 4_546
O5 O7 O11 153.7(17) 1_555 1_555
O5 O7 O12 55.1(11) 1_555 3_445
O6 O7 O11 123.7(17) 4_546 1_555
O6 O7 O12 60.0(10) 4_546 3_445
O11 O7 O12 151.1(13) 1_555 3_445
Sm2 O8 Sm2 115.7(7) 1_555 4_546
Sm2 O8 P3 102.7(8) 1_555 2_656
Sm2 O8 O9 54.7(7) 1_555 1_555
Sm2 O8 O9 66.8(7) 1_555 4_556
Sm2 O8 O10 121.0(7) 1_555 2_656
Sm2 O8 O11 117.2(12) 1_555 2_656
Sm2 O8 Ow2 100.6(12) 1_555 4_546
Sm2 O8 P3 140.3(10) 4_546 2_656
Sm2 O8 O9 63.4(8) 4_546 1_555
Sm2 O8 O9 170.9(10) 4_546 4_556
Sm2 O8 O10 118.2(10) 4_546 2_656
Sm2 O8 O11 112.3(13) 4_546 2_656
Sm2 O8 Ow2 57.8(11) 4_546 4_546
P3 O8 O9 156.3(13) 2_656 1_555
P3 O8 Ow2 125.9(19) 2_656 4_546
O9 O8 O9 121.0(12) 1_555 4_556
O9 O8 O10 143.3(11) 1_555 2_656
O9 O8 O11 156.9(16) 1_555 2_656
O9 O8 Ow2 60.0(11) 1_555 4_546
O9 O8 O10 63.8(8) 4_556 2_656
O9 O8 O11 60.2(11) 4_556 2_656
O9 O8 Ow2 131.1(17) 4_556 4_546
O10 O8 O11 59.7(12) 2_656 2_656
O10 O8 Ow2 89.0(14) 2_656 4_546
O11 O8 Ow2 139(2) 2_656 4_546
Sm2 O9 Sm2 104.9(7) 1_555 4_546
Sm2 O9 P3 134.7(8) 1_555 3_445
Sm2 O9 O6 54.6(7) 1_555 1_555
Sm2 O9 O8 56.5(7) 1_555 1_555
Sm2 O9 O8 137.5(9) 1_555 4_546
Sm2 O9 O10 102.6(9) 1_555 3_445
Sm2 O9 O11 144.2(13) 1_555 3_445
Sm2 O9 Ow2 100.0(9) 1_555 4_546
Sm2 O9 P3 93.1(6) 4_546 3_445
Sm2 O9 O6 108.4(8) 4_546 1_555
Sm2 O9 O8 50.5(7) 4_546 1_555
Sm2 O9 O8 57.1(7) 4_546 4_546
Sm2 O9 O10 107.1(6) 4_546 3_445
Sm2 O9 O11 109.4(10) 4_546 3_445
Sm2 O9 Ow2 53.0(8) 4_546 4_546
P3 O9 O6 153.9(10) 3_445 1_555
P3 O9 O8 136.5(11) 3_445 1_555
P3 O9 Ow2 123.5(10) 3_445 4_546
O6 O9 O8 69.6(10) 1_555 1_555
O6 O9 O8 160.5(11) 1_555 4_546
O6 O9 O10 141.8(10) 1_555 3_445
O6 O9 O11 120.5(12) 1_555 3_445
O6 O9 Ow2 64.2(8) 1_555 4_546
O8 O9 O8 103.5(10) 1_555 4_546
O8 O9 O10 127.2(10) 1_555 3_445
O8 O9 O11 159.3(15) 1_555 3_445
O8 O9 Ow2 57.5(11) 1_555 4_546
O8 O9 O10 57.1(7) 4_546 3_445
O8 O9 O11 60.6(12) 4_546 3_445
O8 O9 Ow2 96.6(11) 4_546 4_546
O10 O9 O11 57.7(10) 3_445 3_445
O10 O9 Ow2 153.4(9) 3_445 4_546
O11 O9 Ow2 108.5(11) 3_445 4_546
Sm1 O10 Sm4 113.5(6) 1_555 3_555
Sm1 O10 P3 99.5(6) 1_555 1_555
Sm1 O10 O2 96.4(11) 1_555 1_555
Sm1 O10 O8 117.5(9) 1_555 2_656
Sm1 O10 O9 112.4(8) 1_555 3_555
Sm1 O10 O11 63.2(9) 1_555 1_555
Sm1 O10 O12 53.1(7) 1_555 2_655
Sm4 O10 P3 141.7(6) 3_555 1_555
Sm4 O10 O2 52.8(9) 3_555 1_555
Sm4 O10 O8 126.9(10) 3_555 2_656
Sm4 O10 O9 112.7(10) 3_555 3_555
Sm4 O10 O11 165.1(16) 3_555 1_555
Sm4 O10 O12 62.1(7) 3_555 2_655
P3 O10 O2 106.6(12) 1_555 1_555
P3 O10 O12 152.2(7) 1_555 2_655
O2 O10 O8 130.8(12) 1_555 2_656
O2 O10 O9 75.9(9) 1_555 3_555
O2 O10 O11 112.4(15) 1_555 1_555
O2 O10 O12 76.0(9) 1_555 2_655
O8 O10 O9 59.2(7) 2_656 3_555
O8 O10 O11 62.1(12) 2_656 1_555
O8 O10 O12 152.8(9) 2_656 2_655
O9 O10 O11 59.5(11) 3_555 1_555
O9 O10 O12 146.2(8) 3_555 2_655
O11 O10 O12 116.3(12) 1_555 2_655
Sm1 O11 Sm3 108.7(7) 1_555 3_545
Sm1 O11 P3 95.6(11) 1_555 1_555
Sm1 O11 O1 81.7(9) 1_555 4_546
Sm1 O11 O7 56.3(9) 1_555 1_555
Sm1 O11 O8 110.9(10) 1_555 2_656
Sm1 O11 O9 112.0(9) 1_555 3_555
Sm1 O11 O10 59.3(9) 1_555 1_555
Sm3 O11 P3 136.4(13) 3_545 1_555
Sm3 O11 O1 54.6(9) 3_545 4_546
Sm3 O11 O7 56.5(9) 3_545 1_555
Sm3 O11 O8 101.9(14) 3_545 2_656
Sm3 O11 O9 139.0(13) 3_545 3_555
Sm3 O11 O10 141.5(12) 3_545 1_555
P3 O11 O1 95.9(15) 1_555 4_546
P3 O11 O7 148.8(19) 1_555 1_555
O1 O11 O7 69.0(12) 4_546 1_555
O1 O11 O8 68.5(12) 4_546 2_656
O1 O11 O9 127.4(13) 4_546 3_555
O1 O11 O10 87.0(13) 4_546 1_555
O7 O11 O8 137.0(17) 1_555 2_656
O7 O11 O9 160.7(16) 1_555 3_555
O7 O11 O10 113.3(16) 1_555 1_555
O8 O11 O9 59.1(11) 2_656 3_555
O8 O11 O10 58.3(12) 2_656 1_555
O9 O11 O10 62.9(11) 3_555 1_555
Sm1 O12 Sm4 110.1(7) 2_655 3_555
Sm1 O12 P2 137.0(8) 2_655 3_555
Sm1 O12 O5 145.6(15) 2_655 3_555
Sm1 O12 O6 137.4(9) 2_655 2_656
Sm1 O12 O7 105.6(10) 2_655 3_555
Sm1 O12 O10 59.4(7) 2_655 2_655
Sm1 O12 Ow2 108.3(13) 2_655 3_545
Sm4 O12 P2 94.7(7) 3_555 3_555
Sm4 O12 O5 56.5(9) 3_555 3_555
Sm4 O12 O6 112.3(7) 3_555 2_656
Sm4 O12 O7 112.4(9) 3_555 3_555
Sm4 O12 O10 52.3(6) 3_555 2_655
Sm4 O12 Ow2 98.8(10) 3_555 3_545
P2 O12 O10 141.7(8) 3_555 2_655
P2 O12 Ow2 101.5(13) 3_555 3_545
O5 O12 O6 63.7(9) 3_555 2_656
O5 O12 O7 61.5(12) 3_555 3_555
O5 O12 O10 106.0(11) 3_555 2_655
O5 O12 Ow2 105.3(13) 3_555 3_545
O6 O12 O7 54.1(9) 2_656 3_555
O6 O12 O10 162.0(7) 2_656 2_655
O6 O12 Ow2 68.5(9) 2_656 3_545
O7 O12 O10 136.2(9) 3_555 2_655
O7 O12 Ow2 121.2(14) 3_555 3_545
O10 O12 Ow2 102.4(9) 2_655 3_545
Sm3 Ow1 O1 54.6(6) 1_555 1_555
Sm3 Ow1 O1 54.6(6) 1_555 2_556
Sm3 Ow1 O6 56.7(6) 1_555 1_555
Sm3 Ow1 O6 56.7(6) 1_555 2_556
O1 Ow1 O1 109.2(10) 1_555 2_556
O1 Ow1 O6 84.3(10) 1_555 1_555
O1 Ow1 O6 57.6(6) 1_555 2_556
O1 Ow1 O6 57.6(6) 2_556 1_555
O1 Ow1 O6 84.3(10) 2_556 2_556
O6 Ow1 O6 113.4(11) 1_555 2_556
Sm2 Ow2 O4 140.9(14) 1_555 2_655
Sm2 Ow2 O5 54.9(10) 1_555 1_555
Sm2 Ow2 O8 54.9(11) 1_555 4_556
Sm2 Ow2 O9 63.6(9) 1_555 4_556
Sm2 Ow2 O12 150.5(12) 1_555 3_455
O4 Ow2 O5 87.0(12) 2_655 1_555
O4 Ow2 O8 157.7(18) 2_655 4_556
O4 Ow2 O9 133.9(13) 2_655 4_556
O4 Ow2 O12 65.2(10) 2_655 3_455
O5 Ow2 O8 109.5(13) 1_555 4_556
O5 Ow2 O9 92.2(9) 1_555 4_556
O5 Ow2 O12 151.6(12) 1_555 3_455
O8 Ow2 O9 62.5(11) 4_556 4_556
O8 Ow2 O12 96.1(15) 4_556 3_455
O9 Ow2 O12 110.9(10) 4_556 3_455

loop_
_geom_bond_atom_site_label_1
_geom_bond_atom_site_label_2
_geom_bond_distance
_geom_bond_site_symmetry_2
Sm1 O3 2.441(15) 1_555
Sm1 O3 2.636(14) 4_545
Sm1 O4 2.495(18) 2_655
Sm1 O4 2.434(18) 3_445
Sm1 O7 2.48(3) 1_555
Sm1 O10 2.521(19) 1_555
Sm1 O11 2.615(14) 1_555
Sm1 O12 2.34(2) 2_655
Sm2 O1 2.469(19) 2_556
Sm2 O2 2.635(14) 3_445
Sm2 O5 2.43(2) 1_555
Sm2 O6 2.54(2) 1_555
Sm2 O8 2.523(14) 1_555
Sm2 O8 2.380(17) 4_556
Sm2 O9 2.471(18) 1_555
Sm2 O9 2.761(17) 4_556
Sm2 Ow2 2.46(3) 1_555
Sm3 O1 2.446(18) 1_555
Sm3 O1 2.446(18) 2_556
Sm3 O6 2.594(20) 1_555
Sm3 O6 2.594(20) 2_556
Sm3 O7 2.410(14) 3_455
Sm3 O7 2.410(14) 4_556
Sm3 O11 2.44(3) 3_455
Sm3 O11 2.44(3) 4_556
Sm3 Ow1 2.482(10) 1_555
Sm4 O2 2.36(3) 3_445
Sm4 O2 2.36(3) 4_545
Sm4 O5 2.394(13) 1_555
Sm4 O5 2.394(13) 2_555
Sm4 O10 2.352(17) 3_445
Sm4 O10 2.352(17) 4_545
Sm4 O12 2.63(2) 3_445
Sm4 O12 2.63(2) 4_545
P1 O1 1.532(10) 4_556
P1 O2 1.53(3) 1_555
P1 O3 1.534(20) 1_555
P1 O4 1.542(13) 3_455
P2 O5 1.54(2) 1_555
P2 O6 1.537(13) 4_546
P2 O7 1.54(2) 1_555
P2 O12 1.537(14) 3_445
P3 O8 1.537(18) 2_656
P3 O9 1.537(12) 3_555
P3 O10 1.534(8) 1_555
P3 O11 1.54(3) 1_555
O1 Sm2 2.469(19) 2_556
O1 Sm3 2.446(18) 1_555
O1 P1 1.532(10) 4_546
O1 O2 2.37(3) 4_546
O1 O3 2.48(2) 4_546
O1 O4 2.590(15) 2_656
O1 O6 2.762(12) 2_556
O1 O11 2.84(3) 4_556
O1 Ow1 2.813(18) 1_555
O2 Sm2 2.635(14) 3_555
O2 Sm4 2.36(3) 3_555
O2 P1 1.53(3) 1_555
O2 O1 2.37(3) 4_556
O2 O3 2.51(4) 1_555
O2 O4 2.58(3) 3_455
O2 O5 2.63(3) 3_555
O2 O10 2.85(3) 1_555
O3 Sm1 2.441(15) 1_555
O3 Sm1 2.636(14) 4_555
O3 P1 1.534(20) 1_555
O3 O1 2.48(2) 4_556
O3 O2 2.51(4) 1_555
O3 O4 2.68(2) 2_655
O3 O4 2.49(2) 3_455
O4 Sm1 2.495(18) 2_655
O4 Sm1 2.434(18) 3_555
O4 P1 1.542(13) 3_545
O4 O1 2.590(15) 2_656
O4 O2 2.58(3) 3_545
O4 O3 2.68(2) 2_655
O4 O3 2.49(2) 3_545
O4 Ow2 2.93(4) 2_655
O5 Sm2 2.43(2) 1_555
O5 Sm4 2.394(13) 1_555
O5 P2 1.54(2) 1_555
O5 O2 2.63(3) 3_445
O5 O6 2.59(2) 4_546
O5 O7 2.59(4) 1_555
O5 O12 2.41(3) 3_445
O5 Ow2 2.78(3) 1_555
O6 Sm2 2.54(2) 1_555
O6 Sm3 2.594(20) 1_555
O6 P2 1.537(13) 4_556
O6 O1 2.762(12) 2_556
O6 O5 2.59(2) 4_556
O6 O7 2.33(3) 4_556
O6 O9 2.97(2) 1_555
O6 O12 2.496(16) 2_656
O6 Ow1 2.919(19) 1_555
O7 Sm1 2.48(3) 1_555
O7 Sm3 2.410(14) 3_545
O7 P2 1.54(2) 1_555
O7 O5 2.59(4) 1_555
O7 O6 2.33(3) 4_546
O7 O11 2.64(3) 1_555
O7 O12 2.63(2) 3_445
O8 Sm2 2.523(14) 1_555
O8 Sm2 2.380(17) 4_546
O8 P3 1.537(18) 2_656
O8 O9 2.82(3) 1_555
O8 O9 2.49(2) 4_556
O8 O10 2.434(18) 2_656
O8 O11 2.53(4) 2_656
O8 Ow2 2.68(4) 4_546
O9 Sm2 2.471(18) 1_555
O9 Sm2 2.761(17) 4_546
O9 P3 1.537(12) 3_445
O9 O6 2.97(2) 1_555
O9 O8 2.82(3) 1_555
O9 O8 2.49(2) 4_546
O9 O10 2.602(18) 3_445
O9 O11 2.52(3) 3_445
O9 Ow2 2.75(2) 4_546
O10 Sm1 2.521(19) 1_555
O10 Sm4 2.352(17) 3_555
O10 P3 1.534(8) 1_555
O10 O2 2.85(3) 1_555
O10 O8 2.434(18) 2_656
O10 O9 2.602(18) 3_555
O10 O11 2.47(3) 1_555
O10 O12 2.707(13) 2_655
O11 Sm1 2.615(14) 1_555
O11 Sm3 2.44(3) 3_545
O11 P3 1.54(3) 1_555
O11 O1 2.84(3) 4_546
O11 O7 2.64(3) 1_555
O11 O8 2.53(4) 2_656
O11 O9 2.52(3) 3_555
O11 O10 2.47(3) 1_555
O12 Sm1 2.34(2) 2_655
O12 Sm4 2.63(2) 3_555
O12 P2 1.537(14) 3_555
O12 O5 2.41(3) 3_555
O12 O6 2.496(16) 2_656
O12 O7 2.63(2) 3_555
O12 O10 2.707(13) 2_655
O12 Ow2 2.89(3) 3_545
Ow1 Sm3 2.482(10) 1_555
Ow1 O1 2.813(18) 1_555
Ow1 O1 2.813(18) 2_556
Ow1 O6 2.919(19) 1_555
Ow1 O6 2.919(19) 2_556
Ow2 Sm2 2.46(3) 1_555
Ow2 O4 2.93(4) 2_655
Ow2 O5 2.78(3) 1_555
Ow2 O8 2.68(4) 4_556
Ow2 O9 2.75(2) 4_556
Ow2 O12 2.89(3) 3_455
